data_4071501
loop_
_publ_author_name
'Herrmann, Christoph'
'Kehr, Gerald'
'Fr\"ohlich, Roland'
'Erker, Gerhard'

_publ_section_title
;
 Chemical Behavior of a Pair of (COD)CpRh and &#x2212;Ir Complexes with
 Pendant Peripheral &#x2212;B(C6F5)2Groups&#x2020;
;
_journal_issue 10
_journal_name_full Organometallics
_journal_page_first 2328
_journal_paper_doi 10.1021/om800195d
_journal_volume 27
_journal_year 2008
_chemical_formula_sum 'C32 H27 B F10 Ir N'
_chemical_formula_weight 818.56
_chemical_name_systematic
; 
 ? 
;
_space_group_IT_number 14
_symmetry_cell_setting monoclinic
_symmetry_space_group_name_Hall '-P 2ybc'
_symmetry_space_group_name_H-M 'P 1 21/c 1'
_atom_sites_solution_hydrogens geom
_atom_sites_solution_primary direct
_atom_sites_solution_secondary difmap
_audit_creation_method SHELXL-97
_cell_angle_alpha 90.00
_cell_angle_beta 96.108(1)
_cell_angle_gamma 90.00
_cell_formula_units_Z 4
_cell_length_a 10.2691(1)
_cell_length_b 19.2190(2)
_cell_length_c 14.5208(2)
_cell_measurement_reflns_used 5545
_cell_measurement_temperature 223(2)
_cell_measurement_theta_max 27.88
_cell_measurement_theta_min 0.41
_cell_volume 2849.58(6)
_computing_cell_refinement 'Collect (Nonius B.V., 1998)'
_computing_data_collection 'Collect (Nonius B.V., 1998)'
_computing_data_reduction 'Denzo-SMN (Otwinowski & Minor, 1997)'
_computing_molecular_graphics 'XP (BrukerAXS, 2000)'
_computing_publication_material 'SHELXL-97 (Sheldrick, 1997)'
_computing_structure_refinement 'SHELXL-97 (Sheldrick, 1997)'
_computing_structure_solution 'SHELXS-97 (Sheldrick, 1990)'
_diffrn_ambient_temperature 223(2)
_diffrn_measured_fraction_theta_full 0.998
_diffrn_measured_fraction_theta_max 0.998
_diffrn_measurement_device_type 'Nonius KappaCCD'
_diffrn_measurement_method '\w and \f scans'
_diffrn_radiation_monochromator graphite
_diffrn_radiation_source 'rotating anode Nonius FR591'
_diffrn_radiation_type MoK\a
_diffrn_radiation_wavelength 0.71073
_diffrn_reflns_av_R_equivalents 0.0513
_diffrn_reflns_av_sigmaI/netI 0.0576
_diffrn_reflns_limit_h_max 13
_diffrn_reflns_limit_h_min -12
_diffrn_reflns_limit_k_max 25
_diffrn_reflns_limit_k_min -23
_diffrn_reflns_limit_l_max 19
_diffrn_reflns_limit_l_min -14
_diffrn_reflns_number 18649
_diffrn_reflns_theta_full 27.89
_diffrn_reflns_theta_max 27.89
_diffrn_reflns_theta_min 1.76
_exptl_absorpt_coefficient_mu 4.776
_exptl_absorpt_correction_T_max 0.8700
_exptl_absorpt_correction_T_min 0.5344
_exptl_absorpt_correction_type multi-scan
_exptl_absorpt_process_details 'SORTAV (Blessing, 1995 & 1997)'
_exptl_crystal_colour 'light yellow'
_exptl_crystal_density_diffrn 1.908
_exptl_crystal_density_method 'not measured'
_exptl_crystal_description plate
_exptl_crystal_F_000 1592
_exptl_crystal_size_max 0.15
_exptl_crystal_size_mid 0.10
_exptl_crystal_size_min 0.03
_refine_diff_density_max 1.136
_refine_diff_density_min -1.224
_refine_diff_density_rms 0.121
_refine_ls_extinction_method none
_refine_ls_goodness_of_fit_ref 1.036
_refine_ls_hydrogen_treatment riding
_refine_ls_matrix_type full
_refine_ls_number_parameters 406
_refine_ls_number_reflns 6795
_refine_ls_number_restraints 0
_refine_ls_restrained_S_all 1.036
_refine_ls_R_factor_all 0.0564
_refine_ls_R_factor_gt 0.0333
_refine_ls_shift/su_max 0.001
_refine_ls_shift/su_mean 0.000
_refine_ls_structure_factor_coef Fsqd
_refine_ls_weighting_details 'calc w=1/[\s^2^(Fo^2^)+(0.0276P)^2^+0.0000P] where P=(Fo^2^+2Fc^2^)/3'
_refine_ls_weighting_scheme calc
_refine_ls_wR_factor_gt 0.0658
_refine_ls_wR_factor_ref 0.0719
_reflns_number_gt 5072
_reflns_number_total 6795
_reflns_threshold_expression >2sigma(I)
_cod_data_source_file om800195d-file008.cif
_cod_data_source_block erk4261
_cod_original_sg_symbol_H-M P21/c
_cod_database_code 4071501

loop_
_symmetry_equiv_pos_as_xyz
'x, y, z'
'-x, y+1/2, -z+1/2'
'-x, -y, -z'
'x, -y-1/2, z-1/2'

loop_
_atom_site_label
_atom_site_type_symbol
_atom_site_fract_x
_atom_site_fract_y
_atom_site_fract_z
_atom_site_U_iso_or_equiv
_atom_site_adp_type
_atom_site_occupancy
_atom_site_symmetry_multiplicity
_atom_site_calc_flag
_atom_site_refinement_flags
Ir Ir 0.879802(14) 0.121524(7) 0.405251(10) 0.02794(6) Uani 1 1 d .
C1 C 0.9933(4) 0.1356(2) 0.5486(3) 0.0328(9) Uani 1 1 d .
C2 C 0.9161(4) 0.0742(2) 0.5492(3) 0.0340(10) Uani 1 1 d .
H2 H 0.9480 0.0289 0.5618 0.041 Uiso 1 1 calc R
C3 C 0.7829(4) 0.0929(2) 0.5277(3) 0.0400(10) Uani 1 1 d .
H3 H 0.7119 0.0618 0.5200 0.048 Uiso 1 1 calc R
C4 C 0.7744(4) 0.1666(2) 0.5196(3) 0.0406(11) Uani 1 1 d .
H4 H 0.6972 0.1931 0.5096 0.049 Uiso 1 1 calc R
C5 C 0.9041(4) 0.1927(2) 0.5296(3) 0.0373(10) Uani 1 1 d .
H5 H 0.9280 0.2397 0.5245 0.045 Uiso 1 1 calc R
C6 C 1.1390(4) 0.1406(2) 0.5691(3) 0.0383(10) Uani 1 1 d .
H6A H 1.1717 0.1753 0.5277 0.046 Uiso 1 1 calc R
H6B H 1.1777 0.0956 0.5553 0.046 Uiso 1 1 calc R
C7 C 1.1853(4) 0.1604(2) 0.6693(3) 0.0349(10) Uani 1 1 d .
H7A H 1.1415 0.1305 0.7112 0.042 Uiso 1 1 calc R
H7B H 1.1601 0.2086 0.6802 0.042 Uiso 1 1 calc R
C8 C 1.3341(4) 0.1529(2) 0.6912(3) 0.0324(9) Uani 1 1 d .
H8A H 1.3759 0.1777 0.6432 0.039 Uiso 1 1 calc R
H8B H 1.3563 0.1036 0.6864 0.039 Uiso 1 1 calc R
B9 B 1.3977(5) 0.1807(2) 0.7905(3) 0.0297(10) Uani 1 1 d .
N10 N 1.5533(3) 0.16465(15) 0.7982(2) 0.0325(8) Uani 1 1 d .
C11 C 1.6428(5) 0.1705(3) 0.8772(3) 0.0532(13) Uani 1 1 d .
H11A H 1.6151 0.1417 0.9273 0.064 Uiso 1 1 calc R
H11B H 1.6484 0.2190 0.8984 0.064 Uiso 1 1 calc R
C12 C 1.7706(4) 0.1470(2) 0.8522(4) 0.0479(12) Uani 1 1 d .
H12 H 1.8486 0.1438 0.8923 0.058 Uiso 1 1 calc R
C13 C 1.7564(5) 0.1313(3) 0.7650(4) 0.0562(14) Uani 1 1 d .
H13 H 1.8227 0.1157 0.7301 0.067 Uiso 1 1 calc R
C14 C 1.6192(4) 0.1421(3) 0.7305(3) 0.0523(12) Uani 1 1 d .
H14 H 1.5828 0.1342 0.6692 0.063 Uiso 1 1 calc R
C15 C 1.0358(4) 0.1327(2) 0.3221(3) 0.0398(11) Uani 1 1 d .
H15 H 1.0897 0.1372 0.3783 0.048 Uiso 1 1 calc R
C16 C 1.0543(4) 0.0696(2) 0.2618(3) 0.0474(12) Uani 1 1 d .
H16A H 1.0914 0.0846 0.2056 0.057 Uiso 1 1 calc R
H16B H 1.1168 0.0377 0.2954 0.057 Uiso 1 1 calc R
C17 C 0.9268(5) 0.0314(2) 0.2346(3) 0.0473(12) Uani 1 1 d .
H17A H 0.8892 0.0474 0.1734 0.057 Uiso 1 1 calc R
H17B H 0.9447 -0.0185 0.2302 0.057 Uiso 1 1 calc R
C18 C 0.8283(4) 0.0428(2) 0.3036(3) 0.0397(10) Uani 1 1 d .
H18 H 0.8293 0.0121 0.3541 0.048 Uiso 1 1 calc R
C19 C 0.7352(4) 0.0968(3) 0.2963(3) 0.0511(12) Uani 1 1 d .
H19 H 0.6771 0.0991 0.3421 0.061 Uiso 1 1 calc R
C20 C 0.7210(5) 0.1511(3) 0.2215(4) 0.0623(14) Uani 1 1 d .
H20A H 0.6605 0.1874 0.2381 0.075 Uiso 1 1 calc R
H20B H 0.6836 0.1298 0.1633 0.075 Uiso 1 1 calc R
C21 C 0.8511(5) 0.1835(2) 0.2079(3) 0.0585(14) Uani 1 1 d .
H21A H 0.8371 0.2312 0.1849 0.070 Uiso 1 1 calc R
H21B H 0.8924 0.1570 0.1612 0.070 Uiso 1 1 calc R
C22 C 0.9421(5) 0.1849(2) 0.2979(3) 0.0443(11) Uani 1 1 d .
H22 H 0.9355 0.2221 0.3391 0.053 Uiso 1 1 calc R
C31 C 1.3336(4) 0.13399(19) 0.8706(3) 0.0304(9) Uani 1 1 d .
C32 C 1.3715(4) 0.0653(2) 0.8908(3) 0.0353(10) Uani 1 1 d .
F32 F 1.4717(3) 0.03726(12) 0.84957(18) 0.0515(7) Uani 1 1 d .
C33 C 1.3126(5) 0.0231(2) 0.9499(3) 0.0401(11) Uani 1 1 d .
F33 F 1.3572(3) -0.04297(12) 0.96604(19) 0.0594(8) Uani 1 1 d .
C34 C 1.2079(4) 0.0458(2) 0.9909(3) 0.0383(10) Uani 1 1 d .
F34 F 1.1470(3) 0.00401(13) 1.04756(18) 0.0573(7) Uani 1 1 d .
C35 C 1.1645(4) 0.1129(2) 0.9736(3) 0.0373(10) Uani 1 1 d .
F35 F 1.0607(3) 0.13633(13) 1.0126(2) 0.0576(7) Uani 1 1 d .
C36 C 1.2280(4) 0.15385(19) 0.9145(3) 0.0326(9) Uani 1 1 d .
F36 F 1.1764(2) 0.21869(11) 0.90091(18) 0.0481(6) Uani 1 1 d .
C41 C 1.3909(4) 0.26579(19) 0.8069(3) 0.0295(9) Uani 1 1 d .
C42 C 1.3679(4) 0.3147(2) 0.7362(3) 0.0333(9) Uani 1 1 d .
F42 F 1.3426(3) 0.29491(12) 0.64697(16) 0.0510(7) Uani 1 1 d .
C43 C 1.3701(4) 0.38563(19) 0.7490(3) 0.0356(10) Uani 1 1 d .
F43 F 1.3485(2) 0.42932(12) 0.67685(18) 0.0528(7) Uani 1 1 d .
C44 C 1.3958(4) 0.41232(19) 0.8364(3) 0.0331(9) Uani 1 1 d .
F44 F 1.4010(3) 0.48146(11) 0.8507(2) 0.0554(7) Uani 1 1 d .
C45 C 1.4210(4) 0.3681(2) 0.9092(3) 0.0349(10) Uani 1 1 d .
F45 F 1.4503(3) 0.39287(12) 0.99537(18) 0.0496(7) Uani 1 1 d .
C46 C 1.4184(4) 0.2966(2) 0.8929(3) 0.0310(9) Uani 1 1 d .
F46 F 1.4460(2) 0.25567(11) 0.96914(15) 0.0397(6) Uani 1 1 d .

loop_
_atom_site_aniso_label
_atom_site_aniso_U_11
_atom_site_aniso_U_22
_atom_site_aniso_U_33
_atom_site_aniso_U_23
_atom_site_aniso_U_13
_atom_site_aniso_U_12
Ir 0.02489(9) 0.03535(10) 0.02341(9) 0.00024(7) 0.00181(6) -0.00265(6)
C1 0.034(2) 0.043(2) 0.020(2) -0.0046(18) -0.0007(17) 0.0004(18)
C2 0.036(2) 0.043(2) 0.022(2) 0.0016(18) 0.0017(18) 0.0036(19)
C3 0.035(3) 0.058(3) 0.028(2) 0.003(2) 0.007(2) -0.004(2)
C4 0.034(3) 0.062(3) 0.026(2) -0.001(2) 0.0037(19) 0.015(2)
C5 0.050(3) 0.037(2) 0.024(2) -0.0054(18) 0.003(2) 0.006(2)
C6 0.035(2) 0.053(2) 0.025(2) -0.002(2) -0.0031(18) 0.000(2)
C7 0.036(2) 0.043(2) 0.025(2) -0.0032(18) -0.0010(18) 0.0014(18)
C8 0.035(2) 0.038(2) 0.024(2) -0.0032(18) 0.0021(18) -0.0031(18)
B9 0.035(3) 0.031(2) 0.022(2) -0.0005(19) 0.000(2) 0.0017(19)
N10 0.0323(19) 0.0330(17) 0.031(2) -0.0051(15) -0.0022(16) 0.0010(14)
C11 0.052(3) 0.069(3) 0.036(3) -0.008(2) -0.006(2) 0.021(2)
C12 0.035(3) 0.047(2) 0.059(3) -0.002(2) -0.008(2) 0.006(2)
C13 0.038(3) 0.081(4) 0.051(3) 0.001(3) 0.011(2) 0.013(2)
C14 0.037(3) 0.085(3) 0.034(3) -0.012(2) 0.003(2) 0.009(2)
C15 0.034(2) 0.063(3) 0.024(2) -0.006(2) 0.0084(18) -0.015(2)
C16 0.042(3) 0.061(3) 0.040(3) -0.006(2) 0.009(2) 0.004(2)
C17 0.057(3) 0.048(3) 0.038(3) -0.013(2) 0.009(2) 0.000(2)
C18 0.037(3) 0.049(3) 0.032(3) -0.004(2) 0.002(2) -0.007(2)
C19 0.028(2) 0.094(4) 0.030(3) -0.017(3) -0.002(2) -0.006(2)
C20 0.051(3) 0.092(4) 0.041(3) -0.004(3) -0.007(3) 0.025(3)
C21 0.089(4) 0.055(3) 0.033(3) 0.008(2) 0.009(3) 0.015(3)
C22 0.051(3) 0.046(3) 0.038(3) -0.001(2) 0.012(2) -0.005(2)
C31 0.035(2) 0.035(2) 0.020(2) 0.0011(17) -0.0056(17) 0.0057(17)
C32 0.040(3) 0.037(2) 0.027(2) -0.0028(18) -0.002(2) 0.0078(19)
F32 0.0646(18) 0.0391(13) 0.0529(17) 0.0004(12) 0.0159(14) 0.0186(12)
C33 0.051(3) 0.032(2) 0.034(3) 0.0000(19) -0.011(2) 0.001(2)
F33 0.084(2) 0.0321(13) 0.0608(19) 0.0117(12) 0.0023(16) 0.0094(13)
C34 0.045(3) 0.046(3) 0.023(2) 0.0029(19) -0.001(2) -0.011(2)
F34 0.0701(19) 0.0560(16) 0.0464(17) 0.0121(13) 0.0080(15) -0.0184(14)
C35 0.037(2) 0.043(3) 0.032(2) 0.0001(19) 0.003(2) 0.0026(19)
F35 0.0522(17) 0.0661(17) 0.0586(19) 0.0038(14) 0.0243(15) 0.0019(14)
C36 0.034(2) 0.033(2) 0.030(2) -0.0002(18) -0.0018(19) 0.0047(18)
F36 0.0437(16) 0.0432(14) 0.0593(18) 0.0095(12) 0.0147(13) 0.0128(11)
C41 0.024(2) 0.037(2) 0.028(2) 0.0004(18) 0.0021(17) 0.0002(16)
C42 0.028(2) 0.043(2) 0.028(2) 0.0020(19) 0.0020(18) -0.0013(18)
F42 0.075(2) 0.0502(14) 0.0250(14) 0.0052(11) -0.0060(13) -0.0021(13)
C43 0.033(2) 0.036(2) 0.038(3) 0.0113(19) 0.0032(19) 0.0025(18)
F43 0.0569(17) 0.0464(14) 0.0541(18) 0.0206(13) 0.0017(14) -0.0029(12)
C44 0.029(2) 0.026(2) 0.046(3) -0.0006(19) 0.009(2) 0.0034(17)
F44 0.0644(18) 0.0313(13) 0.072(2) -0.0036(13) 0.0136(15) -0.0018(12)
C45 0.029(2) 0.042(2) 0.034(2) -0.0056(19) 0.0061(18) -0.0020(18)
F45 0.0612(18) 0.0493(14) 0.0387(16) -0.0160(12) 0.0075(13) -0.0055(12)
C46 0.027(2) 0.039(2) 0.027(2) 0.0066(18) 0.0021(17) 0.0023(17)
F46 0.0537(16) 0.0401(12) 0.0243(13) 0.0005(10) -0.0004(11) -0.0010(11)

loop_
_atom_type_symbol
_atom_type_description
_atom_type_scat_dispersion_real
_atom_type_scat_dispersion_imag
_atom_type_scat_source
C C 0.0033 0.0016 'International Tables Vol C Tables 4.2.6.8 and 6.1.1.4'
H H 0.0000 0.0000 'International Tables Vol C Tables 4.2.6.8 and 6.1.1.4'
B B 0.0013 0.0007 'International Tables Vol C Tables 4.2.6.8 and 6.1.1.4'
N N 0.0061 0.0033 'International Tables Vol C Tables 4.2.6.8 and 6.1.1.4'
F F 0.0171 0.0103 'International Tables Vol C Tables 4.2.6.8 and 6.1.1.4'
Ir Ir -1.4442 7.9887 'International Tables Vol C Tables 4.2.6.8 and 6.1.1.4'

loop_
_geom_angle_atom_site_label_1
_geom_angle_atom_site_label_2
_geom_angle_atom_site_label_3
_geom_angle
C19 Ir C15 96.35(17)
C19 Ir C22 79.76(18)
C15 Ir C22 38.71(16)
C19 Ir C18 38.73(17)
C15 Ir C18 79.92(16)
C22 Ir C18 88.35(17)
C19 Ir C3 101.95(17)
C15 Ir C3 157.23(17)
C22 Ir C3 158.85(17)
C18 Ir C3 106.29(17)
C19 Ir C4 106.56(17)
C15 Ir C4 146.55(16)
C22 Ir C4 121.71(17)
C18 Ir C4 132.71(17)
C3 Ir C4 37.32(16)
C19 Ir C5 138.29(17)
C15 Ir C5 111.62(16)
C22 Ir C5 102.85(16)
C18 Ir C5 167.94(16)
C3 Ir C5 61.72(16)
C4 Ir C5 36.62(15)
C19 Ir C2 129.32(18)
C15 Ir C2 120.34(16)
C22 Ir C2 150.36(16)
C18 Ir C2 110.80(15)
C3 Ir C2 36.88(15)
C4 Ir C2 61.33(15)
C5 Ir C2 60.93(15)
C19 Ir C1 163.59(17)
C15 Ir C1 99.40(16)
C22 Ir C1 115.71(16)
C18 Ir C1 140.75(15)
C3 Ir C1 61.66(15)
C4 Ir C1 61.45(15)
C5 Ir C1 36.83(14)
C2 Ir C1 36.33(13)
C2 C1 C5 106.9(4)
C2 C1 C6 126.7(4)
C5 C1 C6 126.3(4)
C2 C1 Ir 71.2(2)
C5 C1 Ir 70.3(2)
C6 C1 Ir 126.1(3)
C3 C2 C1 108.3(4)
C3 C2 Ir 68.6(2)
C1 C2 Ir 72.5(2)
C2 C3 C4 108.6(4)
C2 C3 Ir 74.5(2)
C4 C3 Ir 73.3(2)
C5 C4 C3 107.2(4)
C5 C4 Ir 72.0(2)
C3 C4 Ir 69.3(2)
C4 C5 C1 108.8(4)
C4 C5 Ir 71.4(2)
C1 C5 Ir 72.8(2)
C1 C6 C7 114.0(4)
C6 C7 C8 112.1(3)
C7 C8 B9 117.1(3)
C8 B9 N10 107.6(3)
C8 B9 C41 115.9(3)
N10 B9 C41 103.5(3)
C8 B9 C31 107.2(3)
N10 B9 C31 108.1(3)
C41 B9 C31 114.1(3)
C14 N10 C11 107.0(4)
C14 N10 B9 126.1(3)
C11 N10 B9 126.9(3)
N10 C11 C12 107.4(4)
C13 C12 C11 107.6(4)
C12 C13 C14 107.8(4)
N10 C14 C13 110.1(4)
C22 C15 C16 123.3(4)
C22 C15 Ir 71.1(2)
C16 C15 Ir 113.3(3)
C17 C16 C15 112.3(4)
C18 C17 C16 112.1(4)
C19 C18 C17 123.6(4)
C19 C18 Ir 69.3(2)
C17 C18 Ir 115.2(3)
C18 C19 C20 125.4(4)
C18 C19 Ir 72.0(2)
C20 C19 Ir 113.1(3)
C19 C20 C21 111.3(4)
C20 C21 C22 111.5(4)
C15 C22 C21 122.8(4)
C15 C22 Ir 70.2(2)
C21 C22 Ir 114.4(3)
C36 C31 C32 112.5(4)
C36 C31 B9 124.6(3)
C32 C31 B9 122.4(3)
F32 C32 C33 116.6(3)
F32 C32 C31 119.3(4)
C33 C32 C31 124.1(4)
C34 C33 F33 119.6(4)
C34 C33 C32 120.6(4)
F33 C33 C32 119.9(4)
F34 C34 C33 121.1(4)
F34 C34 C35 120.4(4)
C33 C34 C35 118.5(4)
F35 C35 C36 121.5(4)
F35 C35 C34 119.6(4)
C36 C35 C34 118.9(4)
F36 C36 C31 120.2(4)
F36 C36 C35 114.2(4)
C31 C36 C35 125.5(4)
C46 C41 C42 112.2(3)
C46 C41 B9 123.0(3)
C42 C41 B9 124.5(3)
F42 C42 C43 114.1(3)
F42 C42 C41 121.2(3)
C43 C42 C41 124.7(4)
F43 C43 C44 119.3(3)
F43 C43 C42 121.0(4)
C44 C43 C42 119.7(4)
F44 C44 C45 119.8(4)
F44 C44 C43 120.9(4)
C45 C44 C43 119.2(3)
F45 C45 C44 120.5(4)
F45 C45 C46 120.4(4)
C44 C45 C46 119.1(4)
F46 C46 C41 119.4(3)
F46 C46 C45 115.6(3)
C41 C46 C45 125.0(4)

loop_
_geom_bond_atom_site_label_1
_geom_bond_atom_site_label_2
_geom_bond_distance
Ir C19 2.105(4)
Ir C15 2.118(4)
Ir C22 2.129(4)
Ir C18 2.141(4)
Ir C3 2.198(4)
Ir C4 2.250(4)
Ir C5 2.257(4)
Ir C2 2.274(4)
Ir C1 2.291(4)
C1 C2 1.423(5)
C1 C5 1.437(5)
C1 C6 1.497(6)
C2 C3 1.417(6)
C3 C4 1.424(6)
C4 C5 1.416(6)
C6 C7 1.530(5)
C7 C8 1.534(5)
C8 B9 1.609(6)
B9 N10 1.620(5)
B9 C41 1.656(6)
B9 C31 1.659(6)
N10 C14 1.324(5)
N10 C11 1.396(5)
C11 C12 1.470(6)
C12 C13 1.295(7)
C13 C14 1.459(7)
C15 C22 1.408(6)
C15 C16 1.520(6)
C16 C17 1.517(6)
C17 C18 1.513(6)
C18 C19 1.409(6)
C19 C20 1.503(7)
C20 C21 1.506(7)
C21 C22 1.524(6)
C31 C36 1.369(5)
C31 C32 1.398(5)
C32 F32 1.357(5)
C32 C33 1.368(6)
C33 C34 1.355(6)
C33 F33 1.361(4)
C34 F34 1.350(5)
C34 C35 1.379(5)
C35 F35 1.337(5)
C35 C36 1.378(6)
C36 F36 1.360(4)
C41 C46 1.384(5)
C41 C42 1.393(5)
C42 F42 1.348(4)
C42 C43 1.376(5)
C43 F43 1.342(5)
C43 C44 1.369(6)
C44 F44 1.345(4)
C44 C45 1.360(6)
C45 F45 1.343(5)
C45 C46 1.393(5)
C46 F46 1.364(4)

loop_
_geom_torsion_atom_site_label_1
_geom_torsion_atom_site_label_2
_geom_torsion_atom_site_label_3
_geom_torsion_atom_site_label_4
_geom_torsion
C19 Ir C1 C2 33.8(7)
C15 Ir C1 C2 -129.7(3)
C22 Ir C1 C2 -166.8(2)
C18 Ir C1 C2 -44.2(4)
C3 Ir C1 C2 36.8(2)
C4 Ir C1 C2 79.5(3)
C5 Ir C1 C2 116.6(4)
C19 Ir C1 C5 -82.8(6)
C15 Ir C1 C5 113.7(3)
C22 Ir C1 C5 76.6(3)
C18 Ir C1 C5 -160.8(3)
C3 Ir C1 C5 -79.8(3)
C4 Ir C1 C5 -37.1(2)
C2 Ir C1 C5 -116.6(4)
C19 Ir C1 C6 156.0(6)
C15 Ir C1 C6 -7.5(4)
C22 Ir C1 C6 -44.6(4)
C18 Ir C1 C6 78.0(4)
C3 Ir C1 C6 159.0(4)
C4 Ir C1 C6 -158.3(4)
C5 Ir C1 C6 -121.2(5)
C2 Ir C1 C6 122.2(5)
C5 C1 C2 C3 2.1(5)
C6 C1 C2 C3 178.9(4)
Ir C1 C2 C3 -59.5(3)
C5 C1 C2 Ir 61.7(3)
C6 C1 C2 Ir -121.5(4)
C19 Ir C2 C3 -49.8(3)
C15 Ir C2 C3 -180.0(2)
C22 Ir C2 C3 143.1(3)
C18 Ir C2 C3 -89.7(3)
C4 Ir C2 C3 38.6(3)
C5 Ir C2 C3 80.7(3)
C1 Ir C2 C3 118.5(4)
C19 Ir C2 C1 -168.3(2)
C15 Ir C2 C1 61.5(3)
C22 Ir C2 C1 24.6(4)
C18 Ir C2 C1 151.9(2)
C3 Ir C2 C1 -118.5(4)
C4 Ir C2 C1 -79.9(3)
C5 Ir C2 C1 -37.8(2)
C1 C2 C3 C4 -4.0(5)
Ir C2 C3 C4 -65.9(3)
C1 C2 C3 Ir 62.0(3)
C19 Ir C3 C2 142.9(3)
C15 Ir C3 C2 0.1(5)
C22 Ir C3 C2 -124.7(5)
C18 Ir C3 C2 103.1(3)
C4 Ir C3 C2 -115.4(4)
C5 Ir C3 C2 -78.3(3)
C1 Ir C3 C2 -36.3(2)
C19 Ir C3 C4 -101.7(3)
C15 Ir C3 C4 115.5(4)
C22 Ir C3 C4 -9.2(6)
C18 Ir C3 C4 -141.5(2)
C5 Ir C3 C4 37.1(2)
C2 Ir C3 C4 115.4(4)
C1 Ir C3 C4 79.2(3)
C2 C3 C4 C5 4.3(4)
Ir C3 C4 C5 -62.4(3)
C2 C3 C4 Ir 66.7(3)
C19 Ir C4 C5 -154.9(3)
C15 Ir C4 C5 -23.6(4)
C22 Ir C4 C5 -66.9(3)
C18 Ir C4 C5 171.5(2)
C3 Ir C4 C5 117.0(3)
C2 Ir C4 C5 78.9(3)
C1 Ir C4 C5 37.3(2)
C19 Ir C4 C3 88.1(3)
C15 Ir C4 C3 -140.7(3)
C22 Ir C4 C3 176.1(2)
C18 Ir C4 C3 54.5(3)
C5 Ir C4 C3 -117.0(3)
C2 Ir C4 C3 -38.2(2)
C1 Ir C4 C3 -79.8(2)
C3 C4 C5 C1 -2.9(4)
Ir C4 C5 C1 -63.7(3)
C3 C4 C5 Ir 60.7(3)
C2 C1 C5 C4 0.5(5)
C6 C1 C5 C4 -176.3(4)
Ir C1 C5 C4 62.8(3)
C2 C1 C5 Ir -62.2(3)
C6 C1 C5 Ir 120.9(4)
C19 Ir C5 C4 37.7(4)
C15 Ir C5 C4 166.3(2)
C22 Ir C5 C4 126.6(3)
C18 Ir C5 C4 -31.2(8)
C3 Ir C5 C4 -37.8(2)
C2 Ir C5 C4 -80.1(3)
C1 Ir C5 C4 -117.4(4)
C19 Ir C5 C1 155.1(3)
C15 Ir C5 C1 -76.3(3)
C22 Ir C5 C1 -116.0(3)
C18 Ir C5 C1 86.2(8)
C3 Ir C5 C1 79.6(3)
C4 Ir C5 C1 117.4(4)
C2 Ir C5 C1 37.3(2)
C2 C1 C6 C7 -95.8(5)
C5 C1 C6 C7 80.5(5)
Ir C1 C6 C7 171.6(3)
C1 C6 C7 C8 170.4(3)
C6 C7 C8 B9 173.0(3)
C7 C8 B9 N10 178.1(3)
C7 C8 B9 C41 -66.7(5)
C7 C8 B9 C31 62.0(4)
C8 B9 N10 C14 8.7(5)
C41 B9 N10 C14 -114.4(4)
C31 B9 N10 C14 124.2(4)
C8 B9 N10 C11 -169.8(4)
C41 B9 N10 C11 67.0(5)
C31 B9 N10 C11 -54.3(5)
C14 N10 C11 C12 -1.8(5)
B9 N10 C11 C12 177.0(3)
N10 C11 C12 C13 2.1(6)
C11 C12 C13 C14 -1.5(6)
C11 N10 C14 C13 1.0(5)
B9 N10 C14 C13 -177.8(3)
C12 C13 C14 N10 0.4(6)
C19 Ir C15 C22 64.9(3)
C18 Ir C15 C22 100.1(3)
C3 Ir C15 C22 -151.7(4)
C4 Ir C15 C22 -68.7(4)
C5 Ir C15 C22 -83.6(3)
C2 Ir C15 C22 -151.6(3)
C1 Ir C15 C22 -119.8(3)
C19 Ir C15 C16 -54.1(4)
C22 Ir C15 C16 -119.0(4)
C18 Ir C15 C16 -18.9(3)
C3 Ir C15 C16 89.4(5)
C4 Ir C15 C16 172.4(3)
C5 Ir C15 C16 157.5(3)
C2 Ir C15 C16 89.4(3)
C1 Ir C15 C16 121.3(3)
C22 C15 C16 C17 -52.0(6)
Ir C15 C16 C17 30.0(5)
C15 C16 C17 C18 -25.6(6)
C16 C17 C18 C19 91.0(5)
C16 C17 C18 Ir 10.1(5)
C15 Ir C18 C19 -113.7(3)
C22 Ir C18 C19 -75.6(3)
C3 Ir C18 C19 88.9(3)
C4 Ir C18 C19 57.9(4)
C5 Ir C18 C19 82.8(8)
C2 Ir C18 C19 127.6(3)
C1 Ir C18 C19 153.8(3)
C19 Ir C18 C17 118.4(5)
C15 Ir C18 C17 4.8(3)
C22 Ir C18 C17 42.8(3)
C3 Ir C18 C17 -152.7(3)
C4 Ir C18 C17 176.4(3)
C5 Ir C18 C17 -158.8(6)
C2 Ir C18 C17 -114.0(3)
C1 Ir C18 C17 -87.8(4)
C17 C18 C19 C20 -1.1(7)
Ir C18 C19 C20 106.0(5)
C17 C18 C19 Ir -107.1(4)
C15 Ir C19 C18 65.2(3)
C22 Ir C19 C18 100.3(3)
C3 Ir C19 C18 -101.2(3)
C4 Ir C19 C18 -139.5(3)
C5 Ir C19 C18 -161.8(2)
C2 Ir C19 C18 -73.3(3)
C1 Ir C19 C18 -98.5(6)
C15 Ir C19 C20 -56.4(4)
C22 Ir C19 C20 -21.3(3)
C18 Ir C19 C20 -121.6(5)
C3 Ir C19 C20 137.2(3)
C4 Ir C19 C20 98.9(4)
C5 Ir C19 C20 76.6(4)
C2 Ir C19 C20 165.1(3)
C1 Ir C19 C20 139.9(5)
C18 C19 C20 C21 -48.8(7)
Ir C19 C20 C21 35.0(5)
C19 C20 C21 C22 -30.8(6)
C16 C15 C22 C21 -0.9(7)
Ir C15 C22 C21 -106.9(4)
C16 C15 C22 Ir 106.0(4)
C20 C21 C22 C15 94.9(5)
C20 C21 C22 Ir 13.5(5)
C19 Ir C22 C15 -113.9(3)
C18 Ir C22 C15 -75.9(3)
C3 Ir C22 C15 149.4(4)
C4 Ir C22 C15 142.9(2)
C5 Ir C22 C15 108.6(3)
C2 Ir C22 C15 56.0(4)
C1 Ir C22 C15 71.9(3)
C19 Ir C22 C21 4.1(3)
C15 Ir C22 C21 118.0(4)
C18 Ir C22 C21 42.1(3)
C3 Ir C22 C21 -92.6(5)
C4 Ir C22 C21 -99.1(3)
C5 Ir C22 C21 -133.4(3)
C2 Ir C22 C21 174.0(3)
C1 Ir C22 C21 -170.1(3)
C8 B9 C31 C36 -95.5(4)
N10 B9 C31 C36 148.8(4)
C41 B9 C31 C36 34.2(5)
C8 B9 C31 C32 75.2(4)
N10 B9 C31 C32 -40.5(5)
C41 B9 C31 C32 -155.1(4)
C36 C31 C32 F32 177.5(3)
B9 C31 C32 F32 5.8(6)
C36 C31 C32 C33 -1.9(6)
B9 C31 C32 C33 -173.6(4)
F32 C32 C33 C34 -177.1(4)
C31 C32 C33 C34 2.3(6)
F32 C32 C33 F33 1.3(5)
C31 C32 C33 F33 -179.3(4)
F33 C33 C34 F34 0.0(6)
C32 C33 C34 F34 178.3(4)
F33 C33 C34 C35 180.0(4)
C32 C33 C34 C35 -1.6(6)
F34 C34 C35 F35 -0.6(6)
C33 C34 C35 F35 179.4(4)
F34 C34 C35 C36 -179.2(4)
C33 C34 C35 C36 0.8(6)
C32 C31 C36 F36 -178.5(3)
B9 C31 C36 F36 -7.0(6)
C32 C31 C36 C35 1.0(6)
B9 C31 C36 C35 172.5(4)
F35 C35 C36 F36 0.4(6)
C34 C35 C36 F36 179.0(4)
F35 C35 C36 C31 -179.1(4)
C34 C35 C36 C31 -0.5(7)
C8 B9 C41 C46 167.7(4)
N10 B9 C41 C46 -74.8(4)
C31 B9 C41 C46 42.4(5)
C8 B9 C41 C42 -17.8(6)
N10 B9 C41 C42 99.7(4)
C31 B9 C41 C42 -143.1(4)
C46 C41 C42 F42 178.3(3)
B9 C41 C42 F42 3.3(6)
C46 C41 C42 C43 -0.8(6)
B9 C41 C42 C43 -175.9(4)
F42 C42 C43 F43 -0.1(6)
C41 C42 C43 F43 179.2(4)
F42 C42 C43 C44 -179.5(4)
C41 C42 C43 C44 -0.3(6)
F43 C43 C44 F44 -0.7(6)
C42 C43 C44 F44 178.7(3)
F43 C43 C44 C45 -178.3(4)
C42 C43 C44 C45 1.2(6)
F44 C44 C45 F45 0.5(6)
C43 C44 C45 F45 178.0(4)
F44 C44 C45 C46 -178.4(4)
C43 C44 C45 C46 -0.9(6)
C42 C41 C46 F46 -178.6(3)
B9 C41 C46 F46 -3.5(6)
C42 C41 C46 C45 1.2(6)
B9 C41 C46 C45 176.3(4)
F45 C45 C46 F46 0.5(6)
C44 C45 C46 F46 179.4(3)
F45 C45 C46 C41 -179.3(4)
C44 C45 C46 C41 -0.4(6)
